data_4304302
loop_
_publ_author_name
'George S. Goff'
'Lia F. Brodnax'
'Michael R. Cisneros'
'Shane M. Peper'
'Stephanie E. Field'
'Brian L. Scott'
'Wolfgang H. Runde'

_publ_section_title
;
First Identification and Thermodynamic Characterization of the Ternary
U(VI) Species, UO2(O2)(CO3)24-, in UO2-H2O2-K2CO3 Solutions
;
_journal_name_full 'Inorganic Chemistry'
_journal_page_first 1984
_journal_page_last 1990
_journal_paper_doi 10.1021/ic701775g
_journal_volume 47
_journal_year 2008
_chemical_formula_sum 'C2 H2 K4 O11 U'
_chemical_formula_weight 596.47
_chemical_name_systematic
; 
 ? 
;
_space_group_IT_number 14
_symmetry_cell_setting monoclinic
_symmetry_space_group_name_Hall '-P 2yn'
_symmetry_space_group_name_H-M 'P 1 21/n 1'
_atom_sites_solution_hydrogens geom
_atom_sites_solution_primary direct
_atom_sites_solution_secondary difmap
_audit_creation_method SHELXL-97
_cell_angle_alpha 90.00
_cell_angle_beta 91.511(3)
_cell_angle_gamma 90.00
_cell_formula_units_Z 4
_cell_length_a 6.9670(14)
_cell_length_b 9.2158(18)
_cell_length_c 18.052(4)
_cell_measurement_temperature 141(2)
_cell_volume 1158.7(4)
_computing_cell_refinement 'SAINT+, v. 7.06 (Bruker AXS, 2001)'
_computing_data_collection 'APEX II, v. 1.08 (Bruker AXS, 2003)'
_computing_data_reduction 'SAINT+, v. 7.06 (Bruker AXS, 2001)'
_computing_molecular_graphics 'SHELXTL, v. 6.10, (Bruker AXS, 2000)'
_computing_publication_material 'SHELXTL, v. 6.10, (Bruker AXS, 2000)'
_computing_structure_refinement 'SHELXL-97 (Sheldrick, 1997)'
_computing_structure_solution 'SHELXS-97 (Sheldrick, 1990)'
_diffrn_ambient_temperature 141(2)
_diffrn_measured_fraction_theta_full 0.976
_diffrn_measured_fraction_theta_max 0.918
_diffrn_measurement_device_type 'Bruker D8 with APEXII CCD'
_diffrn_measurement_method '\w scans'
_diffrn_radiation_monochromator graphite
_diffrn_radiation_source 'fine-focus sealed tube'
_diffrn_radiation_type MoK\a
_diffrn_radiation_wavelength 0.71073
_diffrn_reflns_av_R_equivalents 0.0399
_diffrn_reflns_av_sigmaI/netI 0.0414
_diffrn_reflns_limit_h_max 9
_diffrn_reflns_limit_h_min -9
_diffrn_reflns_limit_k_max 12
_diffrn_reflns_limit_k_min -12
_diffrn_reflns_limit_l_max 23
_diffrn_reflns_limit_l_min -24
_diffrn_reflns_number 11850
_diffrn_reflns_theta_full 25.00
_diffrn_reflns_theta_max 28.68
_diffrn_reflns_theta_min 2.26
_diffrn_standards_decay_% 0
_diffrn_standards_interval_count 0
_diffrn_standards_interval_time 0
_diffrn_standards_number 0
_exptl_absorpt_coefficient_mu 15.495
_exptl_absorpt_correction_T_max 0.7469
_exptl_absorpt_correction_T_min 0.3703
_exptl_absorpt_correction_type multi-scan
_exptl_absorpt_process_details 'SADABS 2.03 (Sheldrick, 2001)'
_exptl_crystal_colour orange
_exptl_crystal_density_diffrn 3.419
_exptl_crystal_density_method 'not measured'
_exptl_crystal_description 'square plate'
_exptl_crystal_F_000 1080
_exptl_crystal_size_max 0.08
_exptl_crystal_size_mid 0.08
_exptl_crystal_size_min 0.02
_refine_diff_density_max 11.434
_refine_diff_density_min -2.951
_refine_diff_density_rms 0.457
_refine_ls_extinction_method none
_refine_ls_goodness_of_fit_ref 1.116
_refine_ls_hydrogen_treatment constr
_refine_ls_matrix_type full
_refine_ls_number_parameters 164
_refine_ls_number_reflns 2753
_refine_ls_number_restraints 0
_refine_ls_restrained_S_all 1.116
_refine_ls_R_factor_all 0.0659
_refine_ls_R_factor_gt 0.0534
_refine_ls_shift/su_max 0.000
_refine_ls_shift/su_mean 0.000
_refine_ls_structure_factor_coef Fsqd
_refine_ls_weighting_details 'calc w=1/[\s^2^(Fo^2^)+(0.0967P)^2^+0.0000P] where P=(Fo^2^+2Fc^2^)/3'
_refine_ls_weighting_scheme calc
_refine_ls_wR_factor_gt 0.1375
_refine_ls_wR_factor_ref 0.1420
_reflns_number_gt 2274
_reflns_number_total 2753
_reflns_threshold_expression >2sigma(I)
_cod_data_source_file ic701775g-file002.cif
_cod_data_source_block apx135
_cod_original_cell_volume 1158.6(4)
_cod_original_sg_symbol_H-M 'P 21/n'
_cod_database_code 4304302

loop_
_symmetry_equiv_pos_as_xyz
'x, y, z'
'-x+1/2, y+1/2, -z+1/2'
'-x, -y, -z'
'x-1/2, -y-1/2, z-1/2'

loop_
_atom_site_label
_atom_site_type_symbol
_atom_site_fract_x
_atom_site_fract_y
_atom_site_fract_z
_atom_site_U_iso_or_equiv
_atom_site_adp_type
_atom_site_occupancy
_atom_site_symmetry_multiplicity
_atom_site_calc_flag
_atom_site_refinement_flags
_atom_site_disorder_assembly
_atom_site_disorder_group
U1 U 0.18224(5) 0.31675(4) 0.11156(2) 0.00780(16) Uani 1 1 d . . .
K1 K 0.5978(3) 0.3210(2) 0.30240(13) 0.0098(4) Uani 1 1 d . . .
K2 K 0.4064(3) -0.0073(2) 0.20584(12) 0.0111(5) Uani 1 1 d . . .
K3 K 0.7448(3) 0.0901(3) 0.02204(14) 0.0158(5) Uani 1 1 d . . .
K4 K 0.7062(3) 0.4962(3) 0.08577(16) 0.0192(5) Uani 1 1 d . . .
O1 O 0.3237(11) 0.3205(8) 0.1981(5) 0.0176(18) Uani 1 1 d . . .
O2 O 0.0254(11) 0.3157(8) 0.0288(5) 0.0153(17) Uani 1 1 d . . .
O3 O 0.3253(10) 0.5443(8) 0.0730(4) 0.0131(15) Uani 1 1 d . . .
O4 O 0.2406(12) 0.7657(8) 0.1160(4) 0.0167(16) Uani 1 1 d . . .
O5 O 0.0716(9) 0.5636(8) 0.1431(4) 0.0102(14) Uani 1 1 d . . .
O6 O -0.1000(11) 0.3040(8) 0.1884(5) 0.0135(16) Uani 1 1 d . . .
O7 O -0.2310(11) 0.0952(8) 0.2281(5) 0.0186(17) Uani 1 1 d . . .
O8 O 0.0186(10) 0.0979(8) 0.1504(4) 0.0125(15) Uani 1 1 d . . .
O9 O 0.3581(10) 0.1283(8) 0.0716(4) 0.0100(14) Uani 1 1 d . . .
O10 O 0.4442(10) 0.2653(8) 0.0474(4) 0.0114(15) Uani 1 1 d . . .
C1 C 0.2086(14) 0.6263(13) 0.1113(6) 0.012(2) Uani 1 1 d . . .
C2 C -0.1135(14) 0.1643(12) 0.1910(6) 0.013(2) Uani 1 1 d . . .
O1W O 0.3818(12) 0.1905(8) -0.0938(5) 0.0174(17) Uani 1 1 d . . .

loop_
_atom_site_aniso_label
_atom_site_aniso_U_11
_atom_site_aniso_U_22
_atom_site_aniso_U_33
_atom_site_aniso_U_23
_atom_site_aniso_U_13
_atom_site_aniso_U_12
U1 0.0065(2) 0.0049(2) 0.0121(2) -0.00003(14) 0.00099(14) 0.00016(13)
K1 0.0076(10) 0.0057(10) 0.0162(11) 0.0006(8) 0.0011(8) 0.0010(7)
K2 0.0113(10) 0.0074(10) 0.0146(12) 0.0026(8) -0.0008(9) -0.0012(8)
K3 0.0134(10) 0.0111(11) 0.0227(13) -0.0014(9) -0.0005(9) -0.0009(8)
K4 0.0102(11) 0.0101(12) 0.0368(15) -0.0028(11) -0.0061(10) 0.0026(8)
O1 0.008(4) 0.025(5) 0.020(4) 0.000(3) 0.003(3) -0.005(3)
O2 0.011(4) 0.015(4) 0.021(4) 0.006(3) 0.004(3) 0.000(3)
O3 0.008(3) 0.008(4) 0.023(4) -0.005(3) 0.003(3) 0.001(3)
O4 0.023(4) 0.001(4) 0.026(5) 0.002(3) 0.011(3) 0.009(3)
O5 0.008(3) 0.009(4) 0.014(4) 0.001(3) 0.000(3) -0.001(3)
O6 0.016(4) 0.011(4) 0.014(4) 0.002(3) 0.004(3) -0.003(3)
O7 0.019(4) 0.006(4) 0.031(5) -0.002(3) 0.016(3) -0.003(3)
O8 0.010(3) 0.007(4) 0.020(4) -0.001(3) 0.010(3) -0.002(3)
O9 0.015(4) 0.003(3) 0.012(4) 0.001(3) 0.002(3) 0.001(3)
O10 0.011(3) 0.006(4) 0.017(4) 0.000(3) 0.000(3) -0.004(3)
C1 0.014(5) 0.011(6) 0.012(5) -0.012(4) 0.003(4) 0.008(4)
C2 0.004(4) 0.025(6) 0.010(5) -0.003(4) -0.005(4) -0.004(4)
O1W 0.017(4) 0.016(4) 0.019(4) 0.011(3) 0.000(3) -0.006(3)

loop_
_atom_type_symbol
_atom_type_description
_atom_type_scat_dispersion_real
_atom_type_scat_dispersion_imag
_atom_type_scat_source
C C 0.0033 0.0016 'International Tables Vol C Tables 4.2.6.8 and 6.1.1.4'
H H 0.0000 0.0000 'International Tables Vol C Tables 4.2.6.8 and 6.1.1.4'
O O 0.0106 0.0060 'International Tables Vol C Tables 4.2.6.8 and 6.1.1.4'
K K 0.2009 0.2494 'International Tables Vol C Tables 4.2.6.8 and 6.1.1.4'
U U -9.6767 9.6646 'International Tables Vol C Tables 4.2.6.8 and 6.1.1.4'

loop_
_geom_angle_atom_site_label_1
_geom_angle_atom_site_label_2
_geom_angle_atom_site_label_3
_geom_angle
_geom_angle_site_symmetry_1
_geom_angle_site_symmetry_3
_geom_angle_publ_flag
O1 U1 O2 175.9(3) . . ?
O1 U1 O10 91.0(3) . . ?
O2 U1 O10 93.1(3) . . ?
O1 U1 O9 90.1(3) . . ?
O2 U1 O9 93.0(3) . . ?
O10 U1 O9 38.2(3) . . ?
O1 U1 O8 90.9(3) . . ?
O2 U1 O8 87.5(3) . . ?
O10 U1 O8 111.6(3) . . ?
O9 U1 O8 73.5(3) . . ?
O1 U1 O6 86.5(3) . . ?
O2 U1 O6 89.5(3) . . ?
O10 U1 O6 164.8(3) . . ?
O9 U1 O6 126.7(2) . . ?
O8 U1 O6 53.4(2) . . ?
O1 U1 O3 90.7(3) . . ?
O2 U1 O3 90.7(3) . . ?
O10 U1 O3 71.9(3) . . ?
O9 U1 O3 110.0(3) . . ?
O8 U1 O3 176.1(2) . . ?
O6 U1 O3 123.2(2) . . ?
O1 U1 O5 87.1(3) . . ?
O2 U1 O5 90.6(3) . . ?
O10 U1 O5 125.3(2) . . ?
O9 U1 O5 163.2(3) . . ?
O8 U1 O5 123.1(2) . . ?
O6 U1 O5 69.7(2) . . ?
O3 U1 O5 53.5(2) . . ?
O1 U1 C1 87.1(3) . . ?
O2 U1 C1 92.3(3) . . ?
O10 U1 C1 99.1(3) . . ?
O9 U1 C1 137.1(3) . . ?
O8 U1 C1 149.3(3) . . ?
O6 U1 C1 95.9(3) . . ?
O3 U1 C1 27.4(3) . . ?
O5 U1 C1 26.2(2) . . ?
O1 U1 C2 87.7(3) . . ?
O2 U1 C2 89.1(3) . . ?
O10 U1 C2 138.8(3) . . ?
O9 U1 C2 100.6(3) . . ?
O8 U1 C2 27.3(3) . . ?
O6 U1 C2 26.2(3) . . ?
O3 U1 C2 149.3(3) . . ?
O5 U1 C2 95.8(3) . . ?
C1 U1 C2 122.0(3) . . ?
O1 U1 K4 123.9(3) . 1_455 ?
O2 U1 K4 52.3(3) . 1_455 ?
O10 U1 K4 139.9(2) . 1_455 ?
O9 U1 K4 142.35(18) . 1_455 ?
O8 U1 K4 88.95(18) . 1_455 ?
O6 U1 K4 50.50(19) . 1_455 ?
O3 U1 K4 87.23(17) . 1_455 ?
O5 U1 K4 48.59(16) . 1_455 ?
C1 U1 K4 67.3(2) . 1_455 ?
C2 U1 K4 68.6(2) . 1_455 ?
O1 U1 K2 48.3(3) . 2 ?
O2 U1 K2 127.9(3) . 2 ?
O10 U1 K2 134.76(18) . 2 ?
O9 U1 K2 136.02(18) . 2 ?
O8 U1 K2 90.91(18) . 2 ?
O6 U1 K2 50.59(19) . 2 ?
O3 U1 K2 87.53(18) . 2 ?
O5 U1 K2 48.57(17) . 2 ?
C1 U1 K2 65.2(2) . 2 ?
C2 U1 K2 68.8(2) . 2 ?
K4 U1 K2 75.55(5) 1_455 2 ?
O1 K1 O1W 177.4(2) . 4_666 ?
O1 K1 O7 95.7(2) . 2 ?
O1W K1 O7 86.0(2) 4_666 2 ?
O1 K1 O7 88.1(3) . 1_655 ?
O1W K1 O7 89.4(2) 4_666 1_655 ?
O7 K1 O7 116.23(9) 2 1_655 ?
O1 K1 O8 90.5(2) . 2 ?
O1W K1 O8 92.2(2) 4_666 2 ?
O7 K1 O8 47.9(2) 2 2 ?
O7 K1 O8 163.9(2) 1_655 2 ?
O1 K1 O5 86.9(2) . 2_545 ?
O1W K1 O5 91.8(2) 4_666 2_545 ?
O7 K1 O5 169.3(2) 2 2_545 ?
O7 K1 O5 74.2(2) 1_655 2_545 ?
O8 K1 O5 121.8(2) 2 2_545 ?
O1 K1 O4 77.1(3) . 2_545 ?
O1W K1 O4 103.6(3) 4_666 2_545 ?
O7 K1 O4 123.6(2) 2 2_545 ?
O7 K1 O4 119.2(2) 1_655 2_545 ?
O8 K1 O4 76.0(2) 2 2_545 ?
O5 K1 O4 46.8(2) 2_545 2_545 ?
O1 K1 O6 91.1(2) . 1_655 ?
O1W K1 O6 87.6(2) 4_666 1_655 ?
O7 K1 O6 70.3(2) 2 1_655 ?
O7 K1 O6 46.0(2) 1_655 1_655 ?
O8 K1 O6 118.0(2) 2 1_655 ?
O5 K1 O6 120.1(2) 2_545 1_655 ?
O4 K1 O6 162.1(2) 2_545 1_655 ?
O1 K1 C2 93.0(3) . 2 ?
O1W K1 C2 89.4(3) 4_666 2 ?
O7 K1 C2 23.0(3) 2 2 ?
O7 K1 C2 139.1(3) 1_655 2 ?
O8 K1 C2 25.0(2) 2 2 ?
O5 K1 C2 146.8(3) 2_545 2 ?
O4 K1 C2 100.8(3) 2_545 2 ?
O6 K1 C2 93.1(3) 1_655 2 ?
O1 K1 C2 90.3(3) . 1_655 ?
O1W K1 C2 87.5(3) 4_666 1_655 ?
O7 K1 C2 93.8(3) 2 1_655 ?
O7 K1 C2 22.4(3) 1_655 1_655 ?
O8 K1 C2 141.6(3) 2 1_655 ?
O5 K1 C2 96.5(3) 2_545 1_655 ?
O4 K1 C2 141.1(3) 2_545 1_655 ?
O6 K1 C2 23.6(2) 1_655 1_655 ?
C2 K1 C2 116.7(2) 2 1_655 ?
O1 K1 C1 82.5(3) . 2_545 ?
O1W K1 C1 97.2(3) 4_666 2_545 ?
O7 K1 C1 147.1(3) 2 2_545 ?
O7 K1 C1 96.6(3) 1_655 2_545 ?
O8 K1 C1 99.1(3) 2 2_545 ?
O5 K1 C1 23.0(3) 2_545 2_545 ?
O4 K1 C1 23.9(3) 2_545 2_545 ?
O6 K1 C1 142.4(3) 1_655 2_545 ?
C2 K1 C1 124.1(3) 2 2_545 ?
C2 K1 C1 119.0(3) 1_655 2_545 ?
O1 K1 K2 54.73(18) . . ?
O1W K1 K2 122.81(17) 4_666 . ?
O7 K1 K2 140.5(2) 2 . ?
O7 K1 K2 46.71(16) 1_655 . ?
O8 K1 K2 140.89(17) 2 . ?
O5 K1 K2 48.34(15) 2_545 . ?
O4 K1 K2 78.82(17) 2_545 . ?
O6 K1 K2 83.40(15) 1_655 . ?
C2 K1 K2 147.3(2) 2 . ?
C2 K1 K2 64.24(19) 1_655 . ?
C1 K1 K2 62.6(2) 2_545 . ?
O7 K2 O9 93.7(2) 1_655 . ?
O7 K2 O5 75.4(2) 1_655 2_545 ?
O9 K2 O5 139.1(2) . 2_545 ?
O7 K2 O4 134.1(2) 1_655 1_545 ?
O9 K2 O4 78.2(2) . 1_545 ?
O5 K2 O4 136.9(2) 2_545 1_545 ?
O7 K2 O1 129.4(3) 1_655 2_545 ?
O9 K2 O1 136.8(2) . 2_545 ?
O5 K2 O1 63.8(2) 2_545 2_545 ?
O4 K2 O1 73.5(2) 1_545 2_545 ?
O7 K2 O6 72.3(2) 1_655 2_545 ?
O9 K2 O6 154.6(2) . 2_545 ?
O5 K2 O6 59.0(2) 2_545 2_545 ?
O4 K2 O6 96.2(2) 1_545 2_545 ?
O1 K2 O6 61.8(2) 2_545 2_545 ?
O7 K2 O8 139.3(2) 1_655 . ?
O9 K2 O8 58.1(2) . . ?
O5 K2 O8 105.9(2) 2_545 . ?
O4 K2 O8 72.7(2) 1_545 . ?
O1 K2 O8 82.4(2) 2_545 . ?
O6 K2 O8 144.2(2) 2_545 . ?
O7 K2 O1W 80.0(2) 1_655 3_655 ?
O9 K2 O1W 73.5(2) . 3_655 ?
O5 K2 O1W 139.4(2) 2_545 3_655 ?
O4 K2 O1W 54.3(2) 1_545 3_655 ?
O1 K2 O1W 112.5(2) 2_545 3_655 ?
O6 K2 O1W 83.0(2) 2_545 3_655 ?
O8 K2 O1W 113.8(2) . 3_655 ?
O7 K2 O1 80.7(2) 1_655 . ?
O9 K2 O1 59.6(2) . . ?
O5 K2 O1 79.7(2) 2_545 . ?
O4 K2 O1 128.1(2) 1_545 . ?
O1 K2 O1 117.58(15) 2_545 . ?
O6 K2 O1 134.8(2) 2_545 . ?
O8 K2 O1 60.3(2) . . ?
O1W K2 O1 127.4(2) 3_655 . ?
O7 K2 K1 47.76(16) 1_655 . ?
O9 K2 K1 94.45(16) . . ?
O5 K2 K1 49.11(16) 2_545 . ?
O4 K2 K1 172.29(18) 1_545 . ?
O1 K2 K1 111.42(19) 2_545 . ?
O6 K2 K1 91.42(16) 2_545 . ?
O8 K2 K1 101.58(16) . . ?
O1W K2 K1 126.01(16) 3_655 . ?
O1 K2 K1 44.57(16) . . ?
O7 K2 U1 101.23(19) 1_655 2_545 ?
O9 K2 U1 163.39(17) . 2_545 ?
O5 K2 U1 41.41(15) 2_545 2_545 ?
O4 K2 U1 96.22(17) 1_545 2_545 ?
O1 K2 U1 28.36(17) 2_545 2_545 ?
O6 K2 U1 40.71(16) 2_545 2_545 ?
O8 K2 U1 105.34(15) . 2_545 ?
O1W K2 U1 116.04(15) 3_655 2_545 ?
O1 K2 U1 115.50(17) . 2_545 ?
K1 K2 U1 90.29(6) . 2_545 ?
O7 K2 U1 99.46(18) 1_655 . ?
O9 K2 U1 36.55(15) . . ?
O5 K2 U1 105.46(16) 2_545 . ?
O4 K2 U1 99.63(17) 1_545 . ?
O1 K2 U1 118.74(16) 2_545 . ?
O6 K2 U1 163.50(17) 2_545 . ?
O8 K2 U1 40.20(14) . . ?
O1W K2 U1 110.06(16) 3_655 . ?
O1 K2 U1 28.85(16) . . ?
K1 K2 U1 72.87(5) . . ?
U1 K2 U1 131.89(6) 2_545 . ?
O10 K3 O9 110.9(2) . 3_655 ?
O10 K3 O4 85.1(2) . 3_665 ?
O9 K3 O4 79.3(2) 3_655 3_665 ?
O10 K3 O2 95.2(2) . 1_655 ?
O9 K3 O2 137.4(3) 3_655 1_655 ?
O4 K3 O2 69.8(3) 3_665 1_655 ?
O10 K3 O9 30.3(2) . . ?
O9 K3 O9 92.9(2) 3_655 . ?
O4 K3 O9 105.8(2) 3_665 . ?
O2 K3 O9 122.8(2) 1_655 . ?
O10 K3 O8 109.9(2) . 1_655 ?
O9 K3 O8 131.3(2) 3_655 1_655 ?
O4 K3 O8 129.8(2) 3_665 1_655 ?
O2 K3 O8 61.5(2) 1_655 1_655 ?
O9 K3 O8 110.0(2) . 1_655 ?
O10 K3 O1W 101.7(2) . 3_655 ?
O9 K3 O1W 63.8(2) 3_655 3_655 ?
O4 K3 O1W 142.6(3) 3_665 3_655 ?
O2 K3 O1W 144.0(2) 1_655 3_655 ?
O9 K3 O1W 71.8(2) . 3_655 ?
O8 K3 O1W 82.8(2) 1_655 3_655 ?
O10 K3 C2 86.1(3) . 1_655 ?
O9 K3 C2 144.0(3) 3_655 1_655 ?
O4 K3 C2 135.2(3) 3_665 1_655 ?
O2 K3 C2 67.4(3) 1_655 1_655 ?
O9 K3 C2 86.9(2) . 1_655 ?
O8 K3 C2 24.3(2) 1_655 1_655 ?
O1W K3 C2 82.1(3) 3_655 1_655 ?
O10 K3 O1W 50.7(2) . . ?
O9 K3 O1W 68.6(2) 3_655 . ?
O4 K3 O1W 50.8(2) 3_665 . ?
O2 K3 O1W 109.2(2) 1_655 . ?
O9 K3 O1W 57.8(2) . . ?
O8 K3 O1W 159.4(2) 1_655 . ?
O1W K3 O1W 106.12(18) 3_655 . ?
C2 K3 O1W 136.8(2) 1_655 . ?
O10 K3 K3 66.78(16) . 3_655 ?
O9 K3 K3 48.28(16) 3_655 3_655 ?
O4 K3 K3 94.2(2) 3_665 3_655 ?
O2 K3 K3 157.39(19) 1_655 3_655 ?
O9 K3 K3 44.61(15) . 3_655 ?
O8 K3 K3 136.00(18) 1_655 3_655 ?
O1W K3 K3 57.04(17) 3_655 3_655 ?
C2 K3 K3 121.9(2) 1_655 3_655 ?
O1W K3 K3 49.08(14) . 3_655 ?
O10 K3 K4 47.10(16) . . ?
O9 K3 K4 150.53(17) 3_655 . ?
O4 K3 K4 79.31(17) 3_665 . ?
O2 K3 K4 49.10(16) 1_655 . ?
O9 K3 K4 73.79(15) . . ?
O8 K3 K4 78.19(16) 1_655 . ?
O1W K3 K4 131.63(18) 3_655 . ?
C2 K3 K4 63.0(2) 1_655 . ?
O1W K3 K4 82.17(15) . . ?
K3 K3 K4 113.80(9) 3_655 . ?
O10 K3 U1 101.88(16) . 1_655 ?
O9 K3 U1 145.60(17) 3_655 1_655 ?
O4 K3 U1 93.76(19) 3_665 1_655 ?
O2 K3 U1 24.31(17) 1_655 1_655 ?
O9 K3 U1 121.26(16) . 1_655 ?
O8 K3 U1 37.20(14) 1_655 1_655 ?
O1W K3 U1 119.96(17) 3_655 1_655 ?
C2 K3 U1 45.77(19) 1_655 1_655 ?
O1W K3 U1 131.20(14) . 1_655 ?
K3 K3 U1 165.49(11) 3_655 1_655 ?
K4 K3 U1 56.03(4) . 1_655 ?
O3 K4 O5 151.8(2) . 1_655 ?
O3 K4 O6 127.0(3) . 1_655 ?
O5 K4 O6 59.3(2) 1_655 1_655 ?
O3 K4 O10 58.9(2) . . ?
O5 K4 O10 145.1(2) 1_655 . ?
O6 K4 O10 89.1(2) 1_655 . ?
O3 K4 O3 83.6(2) . 3_665 ?
O5 K4 O3 116.1(2) 1_655 3_665 ?
O6 K4 O3 125.5(2) 1_655 3_665 ?
O10 K4 O3 68.6(2) . 3_665 ?
O3 K4 O2 143.5(2) . 1_655 ?
O5 K4 O2 64.6(2) 1_655 1_655 ?
O6 K4 O2 62.4(2) 1_655 1_655 ?
O10 K4 O2 88.8(2) . 1_655 ?
O3 K4 O2 67.9(2) 3_665 1_655 ?
O3 K4 O1W 68.8(2) . 3_665 ?
O5 K4 O1W 87.3(2) 1_655 3_665 ?
O6 K4 O1W 131.6(2) 1_655 3_665 ?
O10 K4 O1W 127.1(2) . 3_665 ?
O3 K4 O1W 99.5(2) 3_665 3_665 ?
O2 K4 O1W 136.0(2) 1_655 3_665 ?
O3 K4 O2 115.5(2) . 3_665 ?
O5 K4 O2 65.9(2) 1_655 3_665 ?
O6 K4 O2 117.5(2) 1_655 3_665 ?
O10 K4 O2 127.0(2) . 3_665 ?
O3 K4 O2 58.6(2) 3_665 3_665 ?
O2 K4 O2 68.8(2) 1_655 3_665 ?
O1W K4 O2 69.0(2) 3_665 3_665 ?
O3 K4 O10 63.2(2) . 3_665 ?
O5 K4 O10 112.3(2) 1_655 3_665 ?
O6 K4 O10 169.8(2) 1_655 3_665 ?
O10 K4 O10 97.25(19) . 3_665 ?
O3 K4 O10 50.92(19) 3_665 3_665 ?
O2 K4 O10 109.6(2) 1_655 3_665 ?
O1W K4 O10 49.0(2) 3_665 3_665 ?
O2 K4 O10 52.37(18) 3_665 3_665 ?
O3 K4 U1 162.87(18) . 1_655 ?
O5 K4 U1 41.61(15) 1_655 1_655 ?
O6 K4 U1 40.91(16) 1_655 1_655 ?
O10 K4 U1 105.00(16) . 1_655 ?
O3 K4 U1 96.34(15) 3_665 1_655 ?
O2 K4 U1 29.02(16) 1_655 1_655 ?
O1W K4 U1 127.78(17) 3_665 1_655 ?
O2 K4 U1 78.17(14) 3_665 1_655 ?
O10 K4 U1 129.19(15) 3_665 1_655 ?
O3 K4 K1 104.62(17) . 2_655 ?
O5 K4 K1 47.46(16) 1_655 2_655 ?
O6 K4 K1 89.25(16) 1_655 2_655 ?
O10 K4 K1 156.60(18) . 2_655 ?
O3 K4 K1 129.64(17) 3_665 2_655 ?
O2 K4 K1 110.97(17) 1_655 2_655 ?
O1W K4 K1 44.30(17) 3_665 2_655 ?
O2 K4 K1 73.84(16) 3_665 2_655 ?
O10 K4 K1 88.07(14) 3_665 2_655 ?
U1 K4 K1 88.69(6) 1_655 2_655 ?
O3 K4 K3 101.93(17) . . ?
O5 K4 K3 104.58(17) 1_655 . ?
O6 K4 K3 64.34(16) 1_655 . ?
O10 K4 K3 43.29(15) . . ?
O3 K4 K3 65.84(16) 3_665 . ?
O2 K4 K3 46.35(15) 1_655 . ?
O1W K4 K3 164.01(19) 3_665 . ?
O2 K4 K3 105.76(16) 3_665 . ?
O10 K4 K3 115.54(15) 3_665 . ?
U1 K4 K3 62.98(5) 1_655 . ?
K1 K4 K3 150.52(8) 2_655 . ?
U1 O1 K1 166.5(4) . . ?
U1 O1 K2 103.3(3) . 2 ?
K1 O1 K2 88.5(3) . 2 ?
U1 O1 K2 96.7(3) . . ?
K1 O1 K2 80.7(2) . . ?
K2 O1 K2 128.5(3) 2 . ?
U1 O2 K3 115.7(3) . 1_455 ?
U1 O2 K4 98.7(3) . 1_455 ?
K3 O2 K4 84.5(2) 1_455 1_455 ?
U1 O2 K4 99.9(3) . 3_665 ?
K3 O2 K4 138.7(3) 1_455 3_665 ?
K4 O2 K4 111.2(2) 1_455 3_665 ?
C1 O3 U1 94.6(7) . . ?
C1 O3 K4 132.0(6) . . ?
U1 O3 K4 104.1(3) . . ?
C1 O3 K4 124.1(6) . 3_665 ?
U1 O3 K4 98.7(2) . 3_665 ?
K4 O3 K4 96.4(2) . 3_665 ?
C1 O4 K3 114.5(6) . 3_665 ?
C1 O4 K2 145.0(7) . 1_565 ?
K3 O4 K2 97.6(3) 3_665 1_565 ?
C1 O4 K1 93.9(6) . 2 ?
K3 O4 K1 114.8(3) 3_665 2 ?
K2 O4 K1 84.5(2) 1_565 2 ?
C1 O5 U1 94.1(6) . . ?
C1 O5 K4 128.6(6) . 1_455 ?
U1 O5 K4 89.8(2) . 1_455 ?
C1 O5 K2 121.7(6) . 2 ?
U1 O5 K2 90.0(2) . 2 ?
K4 O5 K2 109.5(2) 1_455 2 ?
C1 O5 K1 95.8(6) . 2 ?
U1 O5 K1 169.7(3) . 2 ?
K4 O5 K1 86.0(2) 1_455 2 ?
K2 O5 K1 82.6(2) 2 2 ?
C2 O6 U1 97.4(7) . . ?
C2 O6 K4 127.2(7) . 1_455 ?
U1 O6 K4 88.6(2) . 1_455 ?
C2 O6 K2 127.5(7) . 2 ?
U1 O6 K2 88.7(2) . 2 ?
K4 O6 K2 105.0(2) 1_455 2 ?
C2 O6 K1 88.5(6) . 1_455 ?
U1 O6 K1 169.4(3) . 1_455 ?
K4 O6 K1 94.8(2) 1_455 1_455 ?
K2 O6 K1 80.7(2) 2 1_455 ?
C2 O7 K2 136.0(7) . 1_455 ?
C2 O7 K1 97.6(7) . 2_545 ?
K2 O7 K1 88.2(2) 1_455 2_545 ?
C2 O7 K1 100.0(7) . 1_455 ?
K2 O7 K1 85.5(2) 1_455 1_455 ?
K1 O7 K1 160.1(3) 2_545 1_455 ?
C2 O8 U1 96.5(6) . . ?
C2 O8 K1 92.3(6) . 2_545 ?
U1 O8 K1 168.7(3) . 2_545 ?
C2 O8 K3 90.1(6) . 1_455 ?
U1 O8 K3 95.3(2) . 1_455 ?
K1 O8 K3 91.7(2) 2_545 1_455 ?
C2 O8 K2 126.0(6) . . ?
U1 O8 K2 86.5(2) . . ?
K1 O8 K2 82.6(2) 2_545 . ?
K3 O8 K2 143.5(3) 1_455 . ?
O10 O9 U1 70.3(4) . . ?
O10 O9 K3 123.7(5) . 3_655 ?
U1 O9 K3 129.3(3) . 3_655 ?
O10 O9 K2 127.9(5) . . ?
U1 O9 K2 97.1(3) . . ?
K3 O9 K2 103.7(2) 3_655 . ?
O10 O9 K3 67.7(4) . . ?
U1 O9 K3 135.5(3) . . ?
K3 O9 K3 87.1(2) 3_655 . ?
K2 O9 K3 97.2(2) . . ?
O9 O10 U1 71.5(4) . . ?
O9 O10 K3 82.0(4) . . ?
U1 O10 K3 149.7(3) . . ?
O9 O10 K4 145.6(5) . . ?
U1 O10 K4 103.8(3) . . ?
K3 O10 K4 89.6(2) . . ?
O9 O10 K4 130.2(4) . 3_665 ?
U1 O10 K4 89.3(2) . 3_665 ?
K3 O10 K4 119.6(3) . 3_665 ?
K4 O10 K4 82.75(19) . 3_665 ?
O5 C1 O3 117.3(10) . . ?
O5 C1 O4 123.2(9) . . ?
O3 C1 O4 119.4(10) . . ?
O5 C1 U1 59.7(6) . . ?
O3 C1 U1 58.0(6) . . ?
O4 C1 U1 172.8(7) . . ?
O5 C1 K1 61.2(5) . 2 ?
O3 C1 K1 176.5(7) . 2 ?
O4 C1 K1 62.2(5) . 2 ?
U1 C1 K1 120.8(4) . 2 ?
O7 C2 O6 125.3(11) . . ?
O7 C2 O8 122.1(10) . . ?
O6 C2 O8 112.6(10) . . ?
O7 C2 U1 175.9(8) . . ?
O6 C2 U1 56.4(6) . . ?
O8 C2 U1 56.2(5) . . ?
O7 C2 K1 59.5(6) . 2_545 ?
O6 C2 K1 173.9(7) . 2_545 ?
O8 C2 K1 62.7(5) . 2_545 ?
U1 C2 K1 118.5(4) . 2_545 ?
O7 C2 K1 57.6(6) . 1_455 ?
O6 C2 K1 67.9(6) . 1_455 ?
O8 C2 K1 174.4(7) . 1_455 ?
U1 C2 K1 123.6(4) . 1_455 ?
K1 C2 K1 116.5(3) 2_545 1_455 ?
O7 C2 K3 102.0(7) . 1_455 ?
O6 C2 K3 101.3(7) . 1_455 ?
O8 C2 K3 65.6(5) . 1_455 ?
U1 C2 K3 80.8(3) . 1_455 ?
K1 C2 K3 80.5(3) 2_545 1_455 ?
K1 C2 K3 120.0(3) 1_455 1_455 ?
K1 O1W K4 85.6(2) 4_565 3_665 ?
K1 O1W K3 92.7(2) 4_565 3_655 ?
K4 O1W K3 138.5(3) 3_665 3_655 ?
K1 O1W K2 82.9(2) 4_565 3_655 ?
K4 O1W K2 132.8(3) 3_665 3_655 ?
K3 O1W K2 87.8(2) 3_655 3_655 ?
K1 O1W K3 161.4(3) 4_565 . ?
K4 O1W K3 113.0(3) 3_665 . ?
K3 O1W K3 73.88(18) 3_655 . ?
K2 O1W K3 83.7(2) 3_655 . ?

loop_
_geom_bond_atom_site_label_1
_geom_bond_atom_site_label_2
_geom_bond_distance
_geom_bond_site_symmetry_2
_geom_bond_publ_flag
U1 O1 1.825(8) . ?
U1 O2 1.827(8) . ?
U1 O10 2.238(7) . ?
U1 O9 2.255(7) . ?
U1 O8 2.429(7) . ?
U1 O6 2.440(8) . ?
U1 O3 2.432(7) . ?
U1 O5 2.473(7) . ?
U1 C1 2.858(12) . ?
U1 C2 2.904(11) . ?
U1 K4 3.724(2) 1_455 ?
U1 K2 3.739(2) 2 ?
K1 O1 2.646(9) . ?
K1 O1W 2.691(9) 4_666 ?
K1 O7 2.753(8) 2 ?
K1 O7 2.763(8) 1_655 ?
K1 O8 2.816(8) 2 ?
K1 O5 2.837(8) 2_545 ?
K1 O4 2.858(8) 2_545 ?
K1 O6 2.986(8) 1_655 ?
K1 C2 3.168(11) 2 ?
K1 C2 3.223(11) 1_655 ?
K1 C1 3.222(10) 2_545 ?
K1 K2 3.721(3) . ?
K2 O7 2.717(8) 1_655 ?
K2 O9 2.739(7) . ?
K2 O5 2.804(8) 2_545 ?
K2 O4 2.871(9) 1_545 ?
K2 O1 2.871(9) 2_545 ?
K2 O6 2.890(8) 2_545 ?
K2 O8 3.016(8) . ?
K2 O1W 3.045(9) 3_655 ?
K2 O1 3.078(8) . ?
K2 U1 3.739(2) 2_545 ?
K3 O10 2.693(8) . ?
K3 O9 2.713(7) 3_655 ?
K3 O4 2.829(8) 3_665 ?
K3 O2 2.854(8) 1_655 ?
K3 O9 2.883(8) . ?
K3 O8 2.963(8) 1_655 ?
K3 O1W 3.034(8) 3_655 ?
K3 C2 3.254(11) 1_655 ?
K3 O1W 3.369(9) . ?
K3 K3 3.857(4) 3_655 ?
K3 K4 3.927(3) . ?
K3 U1 4.001(2) 1_655 ?
K4 O3 2.694(7) . ?
K4 O5 2.793(7) 1_655 ?
K4 O6 2.875(8) 1_655 ?
K4 O10 2.877(7) . ?
K4 O3 2.893(8) 3_665 ?
K4 O2 2.982(8) 1_655 ?
K4 O1W 2.956(8) 3_665 ?
K4 O2 3.314(8) 3_665 ?
K4 O10 3.402(8) 3_665 ?
K4 U1 3.724(2) 1_655 ?
K4 K1 3.841(3) 2_655 ?
O1 K2 2.871(9) 2 ?
O2 K3 2.854(8) 1_455 ?
O2 K4 2.982(8) 1_455 ?
O2 K4 3.314(8) 3_665 ?
O3 C1 1.319(12) . ?
O3 K4 2.893(8) 3_665 ?
O4 C1 1.306(15) . ?
O4 K3 2.829(8) 3_665 ?
O4 K2 2.871(9) 1_565 ?
O4 K1 2.858(8) 2 ?
O5 C1 1.266(13) . ?
O5 K4 2.793(7) 1_455 ?
O5 K2 2.804(8) 2 ?
O5 K1 2.837(8) 2 ?
O6 C2 1.292(12) . ?
O6 K4 2.875(8) 1_455 ?
O6 K2 2.890(8) 2 ?
O6 K1 2.986(8) 1_455 ?
O7 C2 1.246(13) . ?
O7 K2 2.717(8) 1_455 ?
O7 K1 2.753(8) 2_545 ?
O7 K1 2.763(8) 1_455 ?
O8 C2 1.340(13) . ?
O8 K1 2.816(8) 2_545 ?
O8 K3 2.963(8) 1_455 ?
O9 O10 1.469(10) . ?
O9 K3 2.713(7) 3_655 ?
O10 K4 3.402(8) 3_665 ?
C1 K1 3.222(10) 2 ?
C2 K1 3.168(11) 2_545 ?
C2 K1 3.223(11) 1_455 ?
C2 K3 3.254(11) 1_455 ?
O1W K1 2.691(9) 4_565 ?
O1W K4 2.956(8) 3_665 ?
O1W K3 3.034(8) 3_655 ?
O1W K2 3.045(9) 3_655 ?
